data_7231212
loop_
_publ_author_name
'Zimmer, Ge\'orgia C.'
'Pagliari, Anderson B.'
'Bender, Caroline R.'
'Salbego, Paulo R. S.'
'Orlando, Tain\'ara'
'H\"orner, Manfredo'
'Zanatta, Nilo'
'Bonacorso, Helio G.'
'Martins, Marcos A. P.'

_publ_section_title
;
 Insights on conformation in the solid state: a case study -- s-cis and/or
 s-trans crystallization of
 5(3)-aryl-3(5)-carboxyethyl-1-tert-butylpyrazoles
;
_journal_issue 35
_journal_name_full CrystEngComm
_journal_page_first 5154
_journal_paper_doi 10.1039/C8CE00984H
_journal_volume 20
_journal_year 2018
_chemical_formula_moiety 'C16 H19 Cl N2 O2'
_chemical_formula_sum 'C16 H19 Cl N2 O2'
_chemical_formula_weight 306.78
_chemical_melting_point ?
_chemical_name_common 1,5-pirazole-Cl
_chemical_name_systematic
;
'ethyl 1-(tert-butyl)-3-(4-chlorophenyl)-1H-pyrazole-5-carboxylate'
;
_space_group_IT_number 11
_space_group_name_Hall '-P 2yb'
_space_group_name_H-M_alt 'P 1 21/m 1'
_symmetry_cell_setting monoclinic
_symmetry_space_group_name_Hall '-P 2yb'
_symmetry_space_group_name_H-M 'P 1 21/m 1'
_atom_sites_solution_hydrogens geom
_atom_sites_solution_primary direct
_atom_sites_solution_secondary difmap
_audit_conform_dict_location ftp://ftp.iucr.org/pub/cif_core.dic
_audit_conform_dict_name cif_core.dic
_audit_conform_dict_version 2.4
_audit_creation_date 2016-12-16T13:10:20-00:00
_audit_creation_method 'WinGX routine CIF_UPDATE'
_audit_update_record
;
2018-03-28 deposited with the CCDC.
2018-07-23 downloaded from the CCDC.
;
_cell_angle_alpha 90
_cell_angle_beta 107.735(7)
_cell_angle_gamma 90
_cell_formula_units_Z 2
_cell_length_a 9.077(2)
_cell_length_b 6.9098(15)
_cell_length_c 13.708(2)
_cell_measurement_reflns_used 3740
_cell_measurement_temperature 293(2)
_cell_measurement_theta_max 26.857
_cell_measurement_theta_min 3.197
_cell_volume 818.9(3)
_computing_cell_refinement 'BRUKER SANT'
_computing_data_collection 'BRUKER APEX-II'
_computing_data_reduction 'BRUKER SOFTWARE'
_computing_molecular_graphics 'ORTEP-3 (Farrugia, 2000)'
_computing_publication_material 'SHELXL-97 (Sheldrick, 1997)'
_computing_structure_refinement 'SHELXL-2016/4 (Sheldrick, 2016)'
_computing_structure_solution 'SHELXL 2014/5 (Sheldrick, 2014)'
_diffrn_ambient_temperature 293(2)
_diffrn_detector_area_resol_mean none
_diffrn_measured_fraction_theta_full 0.99
_diffrn_measured_fraction_theta_max 0.99
_diffrn_measurement_device_type 'D8 VENTURE'
_diffrn_measurement_method 'phi and omega scans'
_diffrn_radiation_monochromator graphite
_diffrn_radiation_type MoK\a
_diffrn_radiation_wavelength 0.71073
_diffrn_reflns_av_R_equivalents 0.0289
_diffrn_reflns_av_unetI/netI 0.0229
_diffrn_reflns_limit_h_max 11
_diffrn_reflns_limit_h_min -11
_diffrn_reflns_limit_k_max 8
_diffrn_reflns_limit_k_min -8
_diffrn_reflns_limit_l_max 17
_diffrn_reflns_limit_l_min -17
_diffrn_reflns_number 10540
_diffrn_reflns_theta_full 27.12
_diffrn_reflns_theta_max 27.12
_diffrn_reflns_theta_min 2.4
_diffrn_standards_decay_% none
_diffrn_standards_interval_count none
_diffrn_standards_interval_time none
_diffrn_standards_number none
_exptl_absorpt_coefficient_mu 0.239
_exptl_absorpt_correction_T_max 0.9696
_exptl_absorpt_correction_T_min 0.9405
_exptl_absorpt_correction_type multi-scan
_exptl_absorpt_process_details SADABS
_exptl_crystal_colour colourless
_exptl_crystal_density_diffrn 1.244
_exptl_crystal_density_meas ?
_exptl_crystal_density_method 'not measured'
_exptl_crystal_description block
_exptl_crystal_F_000 324
_exptl_crystal_size_max 0.26
_exptl_crystal_size_mid 0.19
_exptl_crystal_size_min 0.13
_refine_diff_density_max 0.166
_refine_diff_density_min -0.176
_refine_diff_density_rms 0.031
_refine_ls_extinction_coef none
_refine_ls_extinction_method none
_refine_ls_goodness_of_fit_ref 1.035
_refine_ls_hydrogen_treatment mixed
_refine_ls_matrix_type full
_refine_ls_number_parameters 131
_refine_ls_number_reflns 1940
_refine_ls_number_restraints 0
_refine_ls_restrained_S_all 1.035
_refine_ls_R_factor_all 0.0681
_refine_ls_R_factor_gt 0.0443
_refine_ls_shift/su_max 0
_refine_ls_shift/su_mean 0
_refine_ls_structure_factor_coef Fsqd
_refine_ls_weighting_details 'calc w=1/[\s^2^(Fo^2^)+(0.0652P)^2^+0.1389P] where P=(Fo^2^+2Fc^2^)/3'
_refine_ls_weighting_scheme calc
_refine_ls_wR_factor_gt 0.1127
_refine_ls_wR_factor_ref 0.1257
_reflns_number_gt 1411
_reflns_number_total 1940
_reflns_threshold_expression >2\s(I)
_cod_data_source_file c8ce00984h2.cif
_cod_data_source_block mo_mmv0218_0m-auto
_cod_depositor_comments
;
The following automatic conversions were performed:

'_chemical_melting_point' value 'none' was changed to '?' - the value
is undefined or not given.

'_symmetry_cell_setting' value 'Monoclinic' changed to 'monoclinic'
according to
/home/data/users/saulius/crontab/automatic-downloads/rss-feeds/RSC/lib/dictionaries/cif_core.dic
dictionary named 'cif_core.dic' version 2.4.2 from 2011-04-26.

'_exptl_crystal_density_meas' value 'none' was changed to '?' - the
value is perceived as not measured.

Automatic conversion script
Id: cif_fix_values 4973 2017-02-22 13:04:09Z antanas 

 Adding full bibliography for 7231210--7231217.cif.
;
_cod_original_cell_volume 819.0(3)
_cod_original_sg_symbol_Hall -P2yb
_cod_original_sg_symbol_H-M P21/m
_cod_database_code 7231212

loop_
_symmetry_equiv_pos_as_xyz
'x, y, z'
'-x, y+1/2, -z'
'-x, -y, -z'
'x, -y-1/2, z'

loop_
_atom_site_label
_atom_site_type_symbol
_atom_site_fract_x
_atom_site_fract_y
_atom_site_fract_z
_atom_site_U_iso_or_equiv
_atom_site_adp_type
_atom_site_occupancy
_atom_site_symmetry_multiplicity
_atom_site_calc_flag
_atom_site_refinement_flags
Cl1 Cl 0.45946(11) 0.25 0.14016(5) 0.0862(3) Uani 1 2 d S
O52 O 0.62327(19) 0.25 0.85949(11) 0.0659(5) Uani 1 2 d S
O1 O 0.4024(2) 0.25 0.89747(12) 0.0827(6) Uani 1 2 d S
N1 N 0.2498(2) 0.25 0.66691(13) 0.0524(5) Uani 1 2 d S
N2 N 0.2326(2) 0.25 0.56567(13) 0.0536(5) Uani 1 2 d S
C4 C 0.4844(2) 0.25 0.65270(14) 0.0457(5) Uani 1 2 d S
H4 H 0.5913 0.25 0.6669 0.055 Uiso 1 2 calc SR
C3 C 0.3743(2) 0.25 0.55650(15) 0.0436(5) Uani 1 2 d S
C5 C 0.4033(2) 0.25 0.72225(15) 0.0469(5) Uani 1 2 d S
C31 C 0.3958(2) 0.25 0.45403(14) 0.0437(5) Uani 1 2 d S
C51 C 0.4704(3) 0.25 0.83501(16) 0.0542(6) Uani 1 2 d S
C34 C 0.4355(3) 0.25 0.26144(17) 0.0575(6) Uani 1 2 d S
C32 C 0.5421(3) 0.25 0.44267(17) 0.0540(6) Uani 1 2 d S
H32 H 0.6284 0.25 0.5006 0.065 Uiso 1 2 calc SR
C36 C 0.2703(3) 0.25 0.36654(17) 0.0654(7) Uani 1 2 d S
H36 H 0.1708 0.25 0.3722 0.078 Uiso 1 2 calc SR
C33 C 0.5622(3) 0.25 0.34683(19) 0.0616(6) Uani 1 2 d S
H33 H 0.6613 0.25 0.3403 0.074 Uiso 1 2 calc SR
C11 C 0.1061(3) 0.25 0.69994(18) 0.0678(7) Uani 1 2 d S
C35 C 0.2905(3) 0.25 0.27042(17) 0.0715(7) Uani 1 2 d S
H35 H 0.2049 0.25 0.2121 0.086 Uiso 1 2 calc SR
C53 C 0.7054(3) 0.25 0.96867(18) 0.0849(9) Uani 1 2 d S
H53A H 0.6781 0.3639 1.0008 0.102 Uiso 0.5 1 calc PR
H53B H 0.6781 0.1361 1.0008 0.102 Uiso 0.5 1 calc PR
C54 C 0.8678(4) 0.25 0.9803(3) 0.1386(19) Uani 1 2 d S
H54A H 0.9252 0.25 1.0518 0.208 Uiso 1 2 calc SR
H54B H 0.8935 0.3634 0.9484 0.208 Uiso 0.5 1 calc PR
H54C H 0.8935 0.1366 0.9484 0.208 Uiso 0.5 1 calc PR
C12 C 0.1049(2) 0.0660(4) 0.76108(18) 0.0944(7) Uani 1 1 d .
H12A H 0.1057 -0.045 0.7191 0.142 Uiso 1 1 calc R
H12B H 0.0134 0.0635 0.7823 0.142 Uiso 1 1 calc R
H12C H 0.1947 0.0635 0.8204 0.142 Uiso 1 1 calc R
C13 C -0.0339(4) 0.25 0.6049(3) 0.1079(15) Uani 1 2 d S
H13A H -0.135(4) 0.25 0.630(3) 0.104(10) Uiso 1 2 d S
H13B H -0.041(3) 0.372(4) 0.563(2) 0.121(9) Uiso 1 1 d .

loop_
_atom_site_aniso_label
_atom_site_aniso_U_11
_atom_site_aniso_U_22
_atom_site_aniso_U_33
_atom_site_aniso_U_23
_atom_site_aniso_U_13
_atom_site_aniso_U_12
Cl1 0.1404(8) 0.0812(5) 0.0552(4) 0 0.0567(4) 0
O52 0.0617(10) 0.0982(13) 0.0331(8) 0 0.0073(7) 0
O1 0.0779(12) 0.1335(18) 0.0405(9) 0 0.0236(8) 0
N1 0.0481(10) 0.0723(12) 0.0395(9) 0 0.0173(8) 0
N2 0.0512(11) 0.0724(13) 0.0377(9) 0 0.0145(8) 0
C4 0.0478(11) 0.0504(12) 0.0384(10) 0 0.0124(9) 0
C3 0.0458(11) 0.0468(11) 0.0391(10) 0 0.0141(9) 0
C5 0.0521(12) 0.0515(12) 0.0374(10) 0 0.0142(9) 0
C31 0.0513(11) 0.0436(11) 0.0370(10) 0 0.0147(9) 0
C51 0.0615(14) 0.0623(14) 0.0382(11) 0 0.0143(10) 0
C34 0.0882(17) 0.0489(13) 0.0444(12) 0 0.0334(12) 0
C32 0.0503(13) 0.0650(14) 0.0471(12) 0 0.0155(10) 0
C36 0.0521(13) 0.102(2) 0.0413(12) 0 0.0137(10) 0
C33 0.0647(15) 0.0692(15) 0.0613(15) 0 0.0347(13) 0
C11 0.0521(13) 0.105(2) 0.0524(13) 0 0.0247(11) 0
C35 0.0709(16) 0.103(2) 0.0372(11) 0 0.0107(11) 0
C53 0.0793(19) 0.128(3) 0.0374(13) 0 0.0031(12) 0
C54 0.078(2) 0.262(6) 0.0612(19) 0 -0.0012(16) 0
C12 0.0844(13) 0.1174(19) 0.0943(15) 0.0094(14) 0.0466(12) -0.0217(13)
C13 0.0500(17) 0.201(5) 0.075(2) 0 0.0235(15) 0

loop_
_atom_type_symbol
_atom_type_description
_atom_type_scat_dispersion_real
_atom_type_scat_dispersion_imag
_atom_type_scat_source
C C 0.0033 0.0016 'International Tables Vol C Tables 4.2.6.8 and 6.1.1.4'
H H 0 0 'International Tables Vol C Tables 4.2.6.8 and 6.1.1.4'
N N 0.0061 0.0033 'International Tables Vol C Tables 4.2.6.8 and 6.1.1.4'
O O 0.0106 0.006 'International Tables Vol C Tables 4.2.6.8 and 6.1.1.4'
Cl Cl 0.1484 0.1585 'International Tables Vol C Tables 4.2.6.8 and 6.1.1.4'

loop_
_geom_angle_atom_site_label_1
_geom_angle_atom_site_label_2
_geom_angle_atom_site_label_3
_geom_angle
_geom_angle_site_symmetry_1
_geom_angle_site_symmetry_3
C51 O52 C53 115.44(19) . .
N2 N1 C5 110.46(17) . .
N2 N1 C11 118.06(17) . .
C5 N1 C11 131.48(17) . .
C3 N2 N1 106.57(16) . .
C5 C4 C3 106.06(19) . .
C5 C4 H4 127 . .
C3 C4 H4 127 . .
N2 C3 C4 110.27(18) . .
N2 C3 C31 120.13(18) . .
C4 C3 C31 129.59(19) . .
N1 C5 C4 106.63(18) . .
N1 C5 C51 127.25(19) . .
C4 C5 C51 126.1(2) . .
C36 C31 C32 117.9(2) . .
C36 C31 C3 120.93(19) . .
C32 C31 C3 121.12(18) . .
O1 C51 O52 123.1(2) . .
O1 C51 C5 127.5(2) . .
O52 C51 C5 109.35(18) . .
C35 C34 C33 120.5(2) . .
C35 C34 Cl1 119.5(2) . .
C33 C34 Cl1 120.0(2) . .
C33 C32 C31 121.1(2) . .
C33 C32 H32 119.4 . .
C31 C32 H32 119.4 . .
C31 C36 C35 120.9(2) . .
C31 C36 H36 119.5 . .
C35 C36 H36 119.5 . .
C34 C33 C32 119.6(2) . .
C34 C33 H33 120.2 . .
C32 C33 H33 120.2 . .
N1 C11 C13 108.5(2) . .
N1 C11 C12 108.52(14) . 4_565
C13 C11 C12 109.09(15) . 4_565
N1 C11 C12 108.52(14) . .
C13 C11 C12 109.09(15) . .
C12 C11 C12 113.0(2) 4_565 .
C34 C35 C36 119.9(2) . .
C34 C35 H35 120 . .
C36 C35 H35 120 . .
C54 C53 O52 107.6(2) . .
C54 C53 H53A 110.2 . .
O52 C53 H53A 110.2 . .
C54 C53 H53B 110.2 . .
O52 C53 H53B 110.2 . .
H53A C53 H53B 108.5 . .
C53 C54 H54A 109.5 . .
C53 C54 H54B 109.5 . .
H54A C54 H54B 109.5 . .
C53 C54 H54C 109.5 . .
H54A C54 H54C 109.5 . .
H54B C54 H54C 109.5 . .
C11 C12 H12A 109.5 . .
C11 C12 H12B 109.5 . .
H12A C12 H12B 109.5 . .
C11 C12 H12C 109.5 . .
H12A C12 H12C 109.5 . .
H12B C12 H12C 109.5 . .
C11 C13 H13A 107.1(18) . .
C11 C13 H13B 112.2(16) . .
H13A C13 H13B 105.9(17) . .

loop_
_geom_bond_atom_site_label_1
_geom_bond_atom_site_label_2
_geom_bond_distance
_geom_bond_site_symmetry_2
Cl1 C34 1.741(2) .
O52 C51 1.324(3) .
O52 C53 1.455(3) .
O1 C51 1.198(3) .
N1 N2 1.348(2) .
N1 C5 1.369(3) .
N1 C11 1.505(3) .
N2 C3 1.330(3) .
C4 C5 1.370(3) .
C4 C3 1.391(3) .
C4 H4 0.93 .
C3 C31 1.476(3) .
C5 C51 1.479(3) .
C31 C36 1.379(3) .
C31 C32 1.383(3) .
C34 C35 1.359(4) .
C34 C33 1.368(4) .
C32 C33 1.381(3) .
C32 H32 0.93 .
C36 C35 1.384(3) .
C36 H36 0.93 .
C33 H33 0.93 .
C11 C13 1.518(4) .
C11 C12 1.525(3) 4_565
C11 C12 1.525(3) .
C35 H35 0.93 .
C53 C54 1.434(5) .
C53 H53A 0.97 .
C53 H53B 0.97 .
C54 H54A 0.96 .
C54 H54B 0.96 .
C54 H54C 0.96 .
C12 H12A 0.96 .
C12 H12B 0.96 .
C12 H12C 0.96 .
C13 H13A 1.07(4) .
C13 H13B 1.01(2) .
